data_4120706
loop_
_publ_author_name
'Kim, Sung Kuk'
'Lim, Jong Min'
'Pradhan, Tuhin'
'Jung, Hyo Sung'
'Lynch, Vincent M.'
'Kim, Jong Seung'
'Kim, Dongho'
'Sessler, Jonathan L.'

_publ_section_title
;
 Self-association and nitroaromatic-induced deaggregation of pyrene
 substituted pyridine amides.
;
_journal_issue 1
_journal_name_full 'Journal of the American Chemical Society'
_journal_page_first 495
_journal_page_last 505
_journal_paper_doi 10.1021/ja411672f
_journal_volume 136
_journal_year 2014
_chemical_formula_sum 'C14 H20 N2 O2'
_chemical_formula_weight 248.32
_chemical_name_systematic
;
 ?
;
_space_group_IT_number 2
_symmetry_cell_setting triclinic
_symmetry_space_group_name_Hall '-P 1'
_symmetry_space_group_name_H-M 'P -1'
_atom_sites_solution_hydrogens geom
_atom_sites_solution_primary direct
_atom_sites_solution_secondary difmap
_audit_creation_method SHELXL-97
_cell_angle_alpha 79.287(3)
_cell_angle_beta 79.415(3)
_cell_angle_gamma 89.781(3)
_cell_formula_units_Z 4
_cell_length_a 8.4734(15)
_cell_length_b 8.5039(15)
_cell_length_c 19.304(3)
_cell_measurement_reflns_used 23567
_cell_measurement_temperature 153(2)
_cell_measurement_theta_max 27.5
_cell_measurement_theta_min 3.0
_cell_volume 1342.8(4)
_computing_cell_refinement 'CrystalClear (Rigaku Inc., 2008)'
_computing_data_collection 'CrystalClear (Rigaku Inc., 2008)'
_computing_data_reduction 'CrystalClear (Rigaku Inc., 2008)'
_computing_molecular_graphics 'XP SHELXTL/PC, Siemens Analytical'
_computing_structure_refinement 'XL SHELXTL/PC, Siemens Analytical'
_computing_structure_solution
;

SIR97 - Altomare A., Burla M.C., Camalli M., Cascarano G.L., Giacovazzo C., 
Guagliardi A., Moliterni A.G.G., Polidori G.,Spagna R.
;
_diffrn_ambient_temperature 153(2)
_diffrn_measured_fraction_theta_full 0.998
_diffrn_measured_fraction_theta_max 0.998
_diffrn_measurement_device_type 'Rigaku SCX-Mini with Mercury CCD'
_diffrn_measurement_method \w-scans
_diffrn_radiation_monochromator graphite
_diffrn_radiation_source 'fine-focus sealed tube'
_diffrn_radiation_type MoK\a
_diffrn_radiation_wavelength 0.71075
_diffrn_reflns_av_R_equivalents 0.0572
_diffrn_reflns_av_sigmaI/netI 0.0471
_diffrn_reflns_limit_h_max 11
_diffrn_reflns_limit_h_min -11
_diffrn_reflns_limit_k_max 11
_diffrn_reflns_limit_k_min -11
_diffrn_reflns_limit_l_max 25
_diffrn_reflns_limit_l_min -25
_diffrn_reflns_number 23565
_diffrn_reflns_theta_full 27.48
_diffrn_reflns_theta_max 27.48
_diffrn_reflns_theta_min 3.28
_exptl_absorpt_coefficient_mu 0.083
_exptl_absorpt_correction_T_max 1.00
_exptl_absorpt_correction_T_min 0.789
_exptl_absorpt_correction_type multi-scan
_exptl_absorpt_process_details
;
Abscor. T. Higashi (2001). The Rigaku Corporation, Tokyo, Japan.
;
_exptl_crystal_colour colorless
_exptl_crystal_density_diffrn 1.228
_exptl_crystal_density_method 'not measured'
_exptl_crystal_description prisms
_exptl_crystal_F_000 536
_exptl_crystal_size_max 0.31
_exptl_crystal_size_mid 0.22
_exptl_crystal_size_min 0.18
_refine_diff_density_max 0.297
_refine_diff_density_min -0.273
_refine_diff_density_rms 0.054
_refine_ls_extinction_method none
_refine_ls_goodness_of_fit_ref 1.188
_refine_ls_hydrogen_treatment constr
_refine_ls_matrix_type full
_refine_ls_number_parameters 329
_refine_ls_number_reflns 6132
_refine_ls_number_restraints 0
_refine_ls_restrained_S_all 1.188
_refine_ls_R_factor_all 0.0663
_refine_ls_R_factor_gt 0.0578
_refine_ls_shift/su_max 0.001
_refine_ls_shift/su_mean 0.000
_refine_ls_structure_factor_coef Fsqd
_refine_ls_weighting_details 'calc w=1/[\s^2^(Fo^2^)+(0.0290P)^2^+1.2758P] where P=(Fo^2^+2Fc^2^)/3'
_refine_ls_weighting_scheme calc
_refine_ls_wR_factor_gt 0.1437
_refine_ls_wR_factor_ref 0.1476
_reflns_number_gt 5280
_reflns_number_total 6132
_reflns_threshold_expression >2sigma(I)
_cod_data_source_file ja411672f_si_004.cif
_cod_data_source_block shelxl
_cod_depositor_comments
;
The following automatic conversions were performed:

'_symmetry_cell_setting' value 'Triclinic' changed to 'triclinic'
according to
/usr/data/users/saulius/automatic-downloads/current/ACS/lib/dictionaries/cif_core.dic
dictionary named 'cif_core.dic' version 2.4.2 from 2011-04-26.

Automatic conversion script
Id: cif_fix_values 2281 2013-09-26 08:29:07Z andrius 
;
_cod_original_sg_symbol_H-M P-1
_cod_database_code 4120706

loop_
_symmetry_equiv_pos_as_xyz
'x, y, z'
'-x, -y, -z'

loop_
_atom_site_label
_atom_site_type_symbol
_atom_site_fract_x
_atom_site_fract_y
_atom_site_fract_z
_atom_site_U_iso_or_equiv
_atom_site_adp_type
_atom_site_occupancy
_atom_site_symmetry_multiplicity
_atom_site_calc_flag
_atom_site_refinement_flags
O1 O -0.14129(16) 0.11574(17) 0.11052(8) 0.0261(3) Uani 1 1 d .
O2 O 0.63762(16) 0.20636(17) -0.10873(8) 0.0261(3) Uani 1 1 d .
N1 N 0.0420(2) -0.0780(2) 0.12363(10) 0.0233(4) Uani 1 1 d .
H1N H 0.1433 -0.1013 0.1115 0.028 Uiso 1 1 calc R
N2 N 0.46234(19) 0.0180(2) -0.12193(9) 0.0221(4) Uani 1 1 d .
H2N H 0.3619 -0.0180 -0.1110 0.027 Uiso 1 1 calc R
C1 C 0.2473(2) 0.1077(2) -0.00089(10) 0.0182(4) Uani 1 1 d .
H1 H 0.2483 -0.0043 -0.0001 0.022 Uiso 1 1 calc R
C2 C 0.1254(2) 0.1717(2) 0.04399(10) 0.0184(4) Uani 1 1 d .
C3 C 0.1222(2) 0.3367(2) 0.04075(11) 0.0217(4) Uani 1 1 d .
H3 H 0.0363 0.3814 0.0691 0.026 Uiso 1 1 calc R
C4 C 0.2436(3) 0.4360(2) -0.00368(12) 0.0251(4) Uani 1 1 d .
H4 H 0.2424 0.5481 -0.0047 0.030 Uiso 1 1 calc R
C5 C 0.3670(2) 0.3717(2) -0.04674(11) 0.0229(4) Uani 1 1 d .
H5 H 0.4514 0.4397 -0.0763 0.027 Uiso 1 1 calc R
C6 C 0.3675(2) 0.2081(2) -0.04677(10) 0.0185(4) Uani 1 1 d .
C7 C -0.0035(2) 0.0671(2) 0.09567(10) 0.0193(4) Uani 1 1 d .
C8 C -0.0646(2) -0.2002(2) 0.17282(11) 0.0244(4) Uani 1 1 d .
H8A H -0.1778 -0.1748 0.1704 0.029 Uiso 1 1 calc R
H8B H -0.0492 -0.2024 0.2226 0.029 Uiso 1 1 calc R
C9 C -0.0284(3) -0.3620(2) 0.15275(12) 0.0263(4) Uani 1 1 d .
H9A H 0.0864 -0.3838 0.1529 0.032 Uiso 1 1 calc R
H9B H -0.0475 -0.3595 0.1035 0.032 Uiso 1 1 calc R
C10 C -0.1313(3) -0.4967(3) 0.20399(13) 0.0339(5) Uani 1 1 d .
H10A H -0.1148 -0.4980 0.2530 0.051 Uiso 1 1 calc R
H10B H -0.1005 -0.5993 0.1902 0.051 Uiso 1 1 calc R
H10C H -0.2448 -0.4793 0.2017 0.051 Uiso 1 1 calc R
C11 C 0.5014(2) 0.1439(2) -0.09532(10) 0.0184(4) Uani 1 1 d .
C12 C 0.5780(2) -0.0628(2) -0.16812(11) 0.0227(4) Uani 1 1 d .
H12A H 0.6883 -0.0342 -0.1636 0.027 Uiso 1 1 calc R
H12B H 0.5672 -0.0260 -0.2187 0.027 Uiso 1 1 calc R
C13 C 0.5519(3) -0.2425(2) -0.14840(11) 0.0239(4) Uani 1 1 d .
H13A H 0.4423 -0.2713 -0.1538 0.029 Uiso 1 1 calc R
H13B H 0.5609 -0.2791 -0.0975 0.029 Uiso 1 1 calc R
C14 C 0.6746(3) -0.3272(3) -0.19584(13) 0.0340(5) Uani 1 1 d .
H14A H 0.6641 -0.2931 -0.2461 0.051 Uiso 1 1 calc R
H14B H 0.6553 -0.4433 -0.1817 0.051 Uiso 1 1 calc R
H14C H 0.7832 -0.2997 -0.1902 0.051 Uiso 1 1 calc R
O3 O -0.20591(17) -0.13913(16) 0.60858(8) 0.0241(3) Uani 1 1 d .
O4 O -0.11727(17) 0.63964(16) 0.39140(8) 0.0247(3) Uani 1 1 d .
N3 N -0.02134(19) 0.04060(19) 0.62224(9) 0.0213(4) Uani 1 1 d .
H3N H 0.0115 0.1417 0.6110 0.026 Uiso 1 1 calc R
N4 N 0.08375(19) 0.46442(19) 0.37749(9) 0.0207(3) Uani 1 1 d .
H4N H 0.1119 0.3645 0.3888 0.025 Uiso 1 1 calc R
C15 C -0.1062(2) 0.2496(2) 0.49909(10) 0.0178(4) Uani 1 1 d .
H15 H 0.0056 0.2500 0.4997 0.021 Uiso 1 1 calc R
C16 C -0.2070(2) 0.1278(2) 0.54345(10) 0.0180(4) Uani 1 1 d .
C17 C -0.3707(2) 0.1260(2) 0.54125(11) 0.0217(4) Uani 1 1 d .
H17 H -0.4388 0.0406 0.5699 0.026 Uiso 1 1 calc R
C18 C -0.4345(2) 0.2489(3) 0.49725(12) 0.0256(4) Uani 1 1 d .
H18 H -0.5463 0.2485 0.4965 0.031 Uiso 1 1 calc R
C19 C -0.3340(2) 0.3719(2) 0.45444(11) 0.0220(4) Uani 1 1 d .
H19 H -0.3778 0.4573 0.4254 0.026 Uiso 1 1 calc R
C20 C -0.1690(2) 0.3707(2) 0.45388(10) 0.0180(4) Uani 1 1 d .
C21 C -0.1443(2) -0.0026(2) 0.59437(10) 0.0181(4) Uani 1 1 d .
C22 C 0.0617(2) -0.0687(2) 0.66994(11) 0.0214(4) Uani 1 1 d .
H22A H 0.0393 -0.1804 0.6659 0.026 Uiso 1 1 calc R
H22B H 0.0217 -0.0572 0.7202 0.026 Uiso 1 1 calc R
C23 C 0.2410(2) -0.0327(2) 0.65071(11) 0.0242(4) Uani 1 1 d .
H23A H 0.2622 0.0793 0.6548 0.029 Uiso 1 1 calc R
H23B H 0.2797 -0.0429 0.6002 0.029 Uiso 1 1 calc R
C24 C 0.3339(3) -0.1438(3) 0.69853(13) 0.0334(5) Uani 1 1 d .
H24A H 0.2932 -0.1375 0.7488 0.050 Uiso 1 1 calc R
H24B H 0.4481 -0.1116 0.6860 0.050 Uiso 1 1 calc R
H24C H 0.3206 -0.2539 0.6917 0.050 Uiso 1 1 calc R
C25 C -0.0652(2) 0.5038(2) 0.40472(10) 0.0188(4) Uani 1 1 d .
C26 C 0.2010(2) 0.5794(2) 0.33010(11) 0.0209(4) Uani 1 1 d .
H26A H 0.1684 0.6893 0.3349 0.025 Uiso 1 1 calc R
H26B H 0.2036 0.5685 0.2797 0.025 Uiso 1 1 calc R
C27 C 0.3676(2) 0.5531(2) 0.34789(11) 0.0232(4) Uani 1 1 d .
H27A H 0.4020 0.4448 0.3410 0.028 Uiso 1 1 calc R
H27B H 0.3637 0.5589 0.3989 0.028 Uiso 1 1 calc R
C28 C 0.4893(3) 0.6775(3) 0.30083(13) 0.0341(5) Uani 1 1 d .
H28A H 0.4939 0.6715 0.2503 0.051 Uiso 1 1 calc R
H28B H 0.5955 0.6566 0.3133 0.051 Uiso 1 1 calc R
H28C H 0.4571 0.7846 0.3086 0.051 Uiso 1 1 calc R

loop_
_atom_site_aniso_label
_atom_site_aniso_U_11
_atom_site_aniso_U_22
_atom_site_aniso_U_33
_atom_site_aniso_U_23
_atom_site_aniso_U_13
_atom_site_aniso_U_12
O1 0.0160(7) 0.0241(7) 0.0375(9) -0.0095(6) 0.0003(6) 0.0015(5)
O2 0.0161(7) 0.0225(7) 0.0385(9) -0.0083(6) 0.0005(6) -0.0027(5)
N1 0.0143(8) 0.0209(8) 0.0320(9) -0.0040(7) 0.0017(7) 0.0000(6)
N2 0.0137(8) 0.0225(8) 0.0299(9) -0.0090(7) 0.0009(7) -0.0009(6)
C1 0.0161(9) 0.0154(9) 0.0238(10) -0.0050(7) -0.0043(7) 0.0001(7)
C2 0.0134(8) 0.0200(9) 0.0232(10) -0.0058(7) -0.0054(7) 0.0007(7)
C3 0.0198(9) 0.0202(9) 0.0267(10) -0.0080(8) -0.0052(8) 0.0047(7)
C4 0.0283(11) 0.0148(9) 0.0332(11) -0.0067(8) -0.0060(9) 0.0027(8)
C5 0.0206(9) 0.0184(9) 0.0280(11) -0.0019(8) -0.0024(8) -0.0026(7)
C6 0.0151(9) 0.0181(9) 0.0230(9) -0.0047(7) -0.0048(7) 0.0012(7)
C7 0.0166(9) 0.0206(9) 0.0225(9) -0.0086(7) -0.0038(7) -0.0019(7)
C8 0.0221(10) 0.0225(10) 0.0264(10) -0.0050(8) 0.0016(8) -0.0020(8)
C9 0.0269(11) 0.0204(10) 0.0290(11) -0.0045(8) 0.0015(8) -0.0010(8)
C10 0.0383(13) 0.0230(11) 0.0352(12) -0.0028(9) 0.0038(10) -0.0038(9)
C11 0.0151(9) 0.0166(9) 0.0221(9) -0.0008(7) -0.0030(7) 0.0016(7)
C12 0.0185(9) 0.0242(10) 0.0255(10) -0.0089(8) -0.0002(8) 0.0005(7)
C13 0.0261(10) 0.0220(10) 0.0232(10) -0.0036(8) -0.0041(8) 0.0041(8)
C14 0.0430(13) 0.0277(11) 0.0299(12) -0.0079(9) -0.0008(10) 0.0109(10)
O3 0.0214(7) 0.0151(7) 0.0344(8) -0.0013(6) -0.0049(6) -0.0019(5)
O4 0.0218(7) 0.0148(7) 0.0368(8) -0.0015(6) -0.0077(6) 0.0021(5)
N3 0.0207(8) 0.0135(7) 0.0299(9) -0.0011(6) -0.0079(7) -0.0006(6)
N4 0.0201(8) 0.0128(7) 0.0277(9) -0.0017(6) -0.0033(7) 0.0014(6)
C15 0.0163(9) 0.0161(9) 0.0219(9) -0.0058(7) -0.0038(7) 0.0004(7)
C16 0.0158(9) 0.0158(9) 0.0232(9) -0.0066(7) -0.0028(7) 0.0017(7)
C17 0.0166(9) 0.0197(9) 0.0279(10) -0.0043(8) -0.0019(8) -0.0029(7)
C18 0.0161(9) 0.0275(11) 0.0337(11) -0.0050(9) -0.0068(8) -0.0002(8)
C19 0.0195(9) 0.0202(9) 0.0278(10) -0.0044(8) -0.0084(8) 0.0035(7)
C20 0.0186(9) 0.0150(9) 0.0214(9) -0.0057(7) -0.0039(7) -0.0003(7)
C21 0.0156(8) 0.0159(9) 0.0216(9) -0.0045(7) 0.0006(7) 0.0011(7)
C22 0.0217(10) 0.0178(9) 0.0245(10) -0.0011(7) -0.0066(8) -0.0008(7)
C23 0.0207(10) 0.0236(10) 0.0268(10) 0.0006(8) -0.0056(8) -0.0024(8)
C24 0.0249(11) 0.0376(13) 0.0349(12) 0.0070(10) -0.0119(9) -0.0024(9)
C25 0.0195(9) 0.0163(9) 0.0228(10) -0.0044(7) -0.0086(7) -0.0002(7)
C26 0.0229(10) 0.0165(9) 0.0221(10) -0.0018(7) -0.0030(8) 0.0008(7)
C27 0.0224(10) 0.0212(10) 0.0252(10) -0.0020(8) -0.0044(8) -0.0012(8)
C28 0.0252(11) 0.0348(12) 0.0377(13) -0.0002(10) -0.0008(9) -0.0056(9)

loop_
_atom_type_symbol
_atom_type_description
_atom_type_scat_dispersion_real
_atom_type_scat_dispersion_imag
_atom_type_scat_source
C C 0.0033 0.0016 'International Tables Vol C Tables 4.2.6.8 and 6.1.1.4'
H H 0.0000 0.0000 'International Tables Vol C Tables 4.2.6.8 and 6.1.1.4'
N N 0.0061 0.0033 'International Tables Vol C Tables 4.2.6.8 and 6.1.1.4'
O O 0.0106 0.0060 'International Tables Vol C Tables 4.2.6.8 and 6.1.1.4'

loop_
_geom_angle_atom_site_label_1
_geom_angle_atom_site_label_2
_geom_angle_atom_site_label_3
_geom_angle
C7 N1 C8 124.58(16)
C7 N1 H1N 117.7
C8 N1 H1N 117.7
C11 N2 C12 123.27(16)
C11 N2 H2N 118.4
C12 N2 H2N 118.4
C6 C1 C2 120.11(17)
C6 C1 H1 119.9
C2 C1 H1 119.9
C3 C2 C1 119.48(18)
C3 C2 C7 118.83(17)
C1 C2 C7 121.70(17)
C4 C3 C2 120.31(18)
C4 C3 H3 119.8
C2 C3 H3 119.8
C3 C4 C5 120.06(18)
C3 C4 H4 120.0
C5 C4 H4 120.0
C4 C5 C6 120.27(18)
C4 C5 H5 119.9
C6 C5 H5 119.9
C5 C6 C1 119.65(18)
C5 C6 C11 118.59(17)
C1 C6 C11 121.74(17)
O1 C7 N1 123.71(18)
O1 C7 C2 120.79(18)
N1 C7 C2 115.50(16)
N1 C8 C9 109.57(16)
N1 C8 H8A 109.8
C9 C8 H8A 109.8
N1 C8 H8B 109.8
C9 C8 H8B 109.8
H8A C8 H8B 108.2
C8 C9 C10 112.34(18)
C8 C9 H9A 109.1
C10 C9 H9A 109.1
C8 C9 H9B 109.1
C10 C9 H9B 109.1
H9A C9 H9B 107.9
C9 C10 H10A 109.5
C9 C10 H10B 109.5
H10A C10 H10B 109.5
C9 C10 H10C 109.5
H10A C10 H10C 109.5
H10B C10 H10C 109.5
O2 C11 N2 123.65(18)
O2 C11 C6 120.53(17)
N2 C11 C6 115.82(16)
N2 C12 C13 111.21(16)
N2 C12 H12A 109.4
C13 C12 H12A 109.4
N2 C12 H12B 109.4
C13 C12 H12B 109.4
H12A C12 H12B 108.0
C12 C13 C14 111.26(18)
C12 C13 H13A 109.4
C14 C13 H13A 109.4
C12 C13 H13B 109.4
C14 C13 H13B 109.4
H13A C13 H13B 108.0
C13 C14 H14A 109.5
C13 C14 H14B 109.5
H14A C14 H14B 109.5
C13 C14 H14C 109.5
H14A C14 H14C 109.5
H14B C14 H14C 109.5
C21 N3 C22 124.33(16)
C21 N3 H3N 117.8
C22 N3 H3N 117.8
C25 N4 C26 123.01(16)
C25 N4 H4N 118.5
C26 N4 H4N 118.5
C20 C15 C16 120.18(17)
C20 C15 H15 119.9
C16 C15 H15 119.9
C15 C16 C17 119.68(18)
C15 C16 C21 121.75(16)
C17 C16 C21 118.57(17)
C18 C17 C16 120.24(18)
C18 C17 H17 119.9
C16 C17 H17 119.9
C19 C18 C17 119.73(18)
C19 C18 H18 120.1
C17 C18 H18 120.1
C18 C19 C20 120.35(18)
C18 C19 H19 119.8
C20 C19 H19 119.8
C15 C20 C19 119.72(18)
C15 C20 C25 122.13(17)
C19 C20 C25 118.14(17)
O3 C21 N3 123.95(18)
O3 C21 C16 120.53(17)
N3 C21 C16 115.51(16)
N3 C22 C23 110.26(16)
N3 C22 H22A 109.6
C23 C22 H22A 109.6
N3 C22 H22B 109.6
C23 C22 H22B 109.6
H22A C22 H22B 108.1
C22 C23 C24 112.58(17)
C22 C23 H23A 109.1
C24 C23 H23A 109.1
C22 C23 H23B 109.1
C24 C23 H23B 109.1
H23A C23 H23B 107.8
C23 C24 H24A 109.5
C23 C24 H24B 109.5
H24A C24 H24B 109.5
C23 C24 H24C 109.5
H24A C24 H24C 109.5
H24B C24 H24C 109.5
O4 C25 N4 123.60(18)
O4 C25 C20 120.54(17)
N4 C25 C20 115.86(16)
N4 C26 C27 111.19(16)
N4 C26 H26A 109.4
C27 C26 H26A 109.4
N4 C26 H26B 109.4
C27 C26 H26B 109.4
H26A C26 H26B 108.0
C26 C27 C28 111.50(17)
C26 C27 H27A 109.3
C28 C27 H27A 109.3
C26 C27 H27B 109.3
C28 C27 H27B 109.3
H27A C27 H27B 108.0
C27 C28 H28A 109.5
C27 C28 H28B 109.5
H28A C28 H28B 109.5
C27 C28 H28C 109.5
H28A C28 H28C 109.5
H28B C28 H28C 109.5

loop_
_geom_bond_atom_site_label_1
_geom_bond_atom_site_label_2
_geom_bond_distance
O1 C7 1.239(2)
O2 C11 1.235(2)
N1 C7 1.336(3)
N1 C8 1.457(3)
N1 H1N 0.8800
N2 C11 1.338(2)
N2 C12 1.459(2)
N2 H2N 0.8800
C1 C6 1.394(3)
C1 C2 1.399(3)
C1 H1 0.9500
C2 C3 1.393(3)
C2 C7 1.502(3)
C3 C4 1.386(3)
C3 H3 0.9500
C4 C5 1.388(3)
C4 H4 0.9500
C5 C6 1.392(3)
C5 H5 0.9500
C6 C11 1.503(3)
C8 C9 1.513(3)
C8 H8A 0.9900
C8 H8B 0.9900
C9 C10 1.523(3)
C9 H9A 0.9900
C9 H9B 0.9900
C10 H10A 0.9800
C10 H10B 0.9800
C10 H10C 0.9800
C12 C13 1.512(3)
C12 H12A 0.9900
C12 H12B 0.9900
C13 C14 1.526(3)
C13 H13A 0.9900
C13 H13B 0.9900
C14 H14A 0.9800
C14 H14B 0.9800
C14 H14C 0.9800
O3 C21 1.236(2)
O4 C25 1.234(2)
N3 C21 1.339(2)
N3 C22 1.456(2)
N3 H3N 0.8800
N4 C25 1.341(3)
N4 C26 1.456(2)
N4 H4N 0.8800
C15 C20 1.392(3)
C15 C16 1.394(3)
C15 H15 0.9500
C16 C17 1.396(3)
C16 C21 1.503(3)
C17 C18 1.393(3)
C17 H17 0.9500
C18 C19 1.389(3)
C18 H18 0.9500
C19 C20 1.396(3)
C19 H19 0.9500
C20 C25 1.502(3)
C22 C23 1.514(3)
C22 H22A 0.9900
C22 H22B 0.9900
C23 C24 1.517(3)
C23 H23A 0.9900
C23 H23B 0.9900
C24 H24A 0.9800
C24 H24B 0.9800
C24 H24C 0.9800
C26 C27 1.519(3)
C26 H26A 0.9900
C26 H26B 0.9900
C27 C28 1.522(3)
C27 H27A 0.9900
C27 H27B 0.9900
C28 H28A 0.9800
C28 H28B 0.9800
C28 H28C 0.9800

loop_
_geom_hbond_atom_site_label_D
_geom_hbond_atom_site_label_H
_geom_hbond_atom_site_label_A
_geom_hbond_distance_DH
_geom_hbond_distance_HA
_geom_hbond_distance_DA
_geom_hbond_angle_DHA
_geom_hbond_site_symmetry_A
N1 H1N O2 0.88 2.05 2.907(2) 164 2_655
N2 H2N O1 0.88 2.05 2.907(2) 166 2
N3 H3N O4 0.88 2.06 2.913(2) 164 2_566
N4 H4N O3 0.88 2.07 2.932(2) 167 2_556

loop_
_geom_torsion_atom_site_label_1
_geom_torsion_atom_site_label_2
_geom_torsion_atom_site_label_3
_geom_torsion_atom_site_label_4
_geom_torsion
C6 C1 C2 C3 2.1(3)
C6 C1 C2 C7 -178.20(17)
C1 C2 C3 C4 -3.5(3)
C7 C2 C3 C4 176.76(18)
C2 C3 C4 C5 1.7(3)
C3 C4 C5 C6 1.5(3)
C4 C5 C6 C1 -2.9(3)
C4 C5 C6 C11 178.70(18)
C2 C1 C6 C5 1.1(3)
C2 C1 C6 C11 179.45(17)
C8 N1 C7 O1 2.5(3)
C8 N1 C7 C2 -177.83(18)
C3 C2 C7 O1 32.4(3)
C1 C2 C7 O1 -147.28(19)
C3 C2 C7 N1 -147.24(18)
C1 C2 C7 N1 33.0(3)
C7 N1 C8 C9 138.4(2)
N1 C8 C9 C10 177.69(19)
C12 N2 C11 O2 2.0(3)
C12 N2 C11 C6 -178.05(17)
C5 C6 C11 O2 32.9(3)
C1 C6 C11 O2 -145.44(19)
C5 C6 C11 N2 -147.09(19)
C1 C6 C11 N2 34.6(3)
C11 N2 C12 C13 138.68(19)
N2 C12 C13 C14 -179.05(18)
C20 C15 C16 C17 1.3(3)
C20 C15 C16 C21 -178.41(17)
C15 C16 C17 C18 -2.7(3)
C21 C16 C17 C18 176.98(18)
C16 C17 C18 C19 1.2(3)
C17 C18 C19 C20 1.7(3)
C16 C15 C20 C19 1.6(3)
C16 C15 C20 C25 -179.52(17)
C18 C19 C20 C15 -3.2(3)
C18 C19 C20 C25 177.94(18)
C22 N3 C21 O3 3.3(3)
C22 N3 C21 C16 -177.06(17)
C15 C16 C21 O3 -147.55(19)
C17 C16 C21 O3 32.7(3)
C15 C16 C21 N3 32.8(3)
C17 C16 C21 N3 -146.89(18)
C21 N3 C22 C23 139.10(19)
N3 C22 C23 C24 -179.69(18)
C26 N4 C25 O4 1.1(3)
C26 N4 C25 C20 -178.78(16)
C15 C20 C25 O4 -146.08(19)
C19 C20 C25 O4 32.8(3)
C15 C20 C25 N4 33.8(3)
C19 C20 C25 N4 -147.30(18)
C25 N4 C26 C27 139.70(19)
N4 C26 C27 C28 -177.41(17)
